data_8000210
loop_
_publ_author_name
'Ikeda, T.'
'Kodaira, T.'
'Ohshima, K.'
'Izumi, F.'
'Kamiyama, T.'

_publ_section_title
;
 Neutron powder diffraction study of potassium clusters in zeolite K-LTA
;
_journal_name_full 'Chemical Physics Letters'
_journal_page_first 93
_journal_page_last 101
_journal_volume 318
_journal_year 2000
_chemical_formula_sum 'Al95.04 K128.08 O384 Si96.96'
_chemical_name_systematic 'K128.08 (Si96.96 Al95.04 O384)'
_space_group_IT_number 196
_symmetry_space_group_name_Hall 'F 2 2 3'
_symmetry_space_group_name_H-M 'F 2 3'
_cell_angle_alpha 90
_cell_angle_beta 90
_cell_angle_gamma 90
_cell_formula_units_Z 1
_cell_length_a 24.63409
_cell_length_b 24.63409
_cell_length_c 24.63409
_cell_volume 14948.912
_citation_journal_id_ASTM CHPLBC
_cod_data_source_file Ikeda_CHPLBC_2000_990.cif
_cod_data_source_block Al95.04K128.08O384Si96.96
_cod_original_cell_volume 14948.91
_cod_database_code 8000210

loop_
_symmetry_equiv_pos_as_xyz
x,y,z
-x,-y,z
x,-y,-z
-x,y,-z
z,x,y
-z,-x,y
z,-x,-y
-z,x,-y
y,z,x
y,-z,-x
-y,z,-x
-y,-z,x
x,y+1/2,z+1/2
-x,-y+1/2,z+1/2
x,-y+1/2,-z+1/2
-x,y+1/2,-z+1/2
z,x+1/2,y+1/2
-z,-x+1/2,y+1/2
z,-x+1/2,-y+1/2
-z,x+1/2,-y+1/2
y,z+1/2,x+1/2
y,-z+1/2,-x+1/2
-y,z+1/2,-x+1/2
-y,-z+1/2,x+1/2
x+1/2,y,z+1/2
-x+1/2,-y,z+1/2
x+1/2,-y,-z+1/2
-x+1/2,y,-z+1/2
z+1/2,x,y+1/2
-z+1/2,-x,y+1/2
z+1/2,-x,-y+1/2
-z+1/2,x,-y+1/2
y+1/2,z,x+1/2
y+1/2,-z,-x+1/2
-y+1/2,z,-x+1/2
-y+1/2,-z,x+1/2
x+1/2,y+1/2,z
-x+1/2,-y+1/2,z
x+1/2,-y+1/2,-z
-x+1/2,y+1/2,-z
z+1/2,x+1/2,y
-z+1/2,-x+1/2,y
z+1/2,-x+1/2,-y
-z+1/2,x+1/2,-y
y+1/2,z+1/2,x
y+1/2,-z+1/2,-x
-y+1/2,z+1/2,-x
-y+1/2,-z+1/2,x

loop_
_atom_site_label
_atom_site_type_symbol
_atom_site_fract_x
_atom_site_fract_y
_atom_site_fract_z
_atom_site_occupancy
_atom_site_U_iso_or_equiv
O1 O-2 0.0007 0.1234 0.2465 1 0.0
Si3 Si+4 0.5942 0.5011 0.6897 1 0.0
K11 K 0.518 0.733 0.766 0.16 0.0
O4 O-2 0.5565 0.559 0.1778 1 0.0
Si2 Si+4 0.0041 0.1915 0.0922 0.01 0.0
O7 O-2 0.0536 0.055 0.8171 1 0.0
K5 K+1 0.8988 0.8988 0.8988 0.418 0.0
Al1 Al+3 0.0041 0.1915 0.0922 0.99 0.0
K2 K+1 0.1146 0.1146 0.1146 0.418 0.0
Si4 Si+4 0.6877 0.4935 0.5927 0.01 0.0
K4 K+1 0.873 0.873 0.873 0.582 0.0
K3 K+1 0.6148 0.6148 0.6148 1 0.0
K1 K+1 0.068 0.068 0.068 0.582 0.0
O3 O-2 0.5596 0.5546 0.3233 1 0.0
K8 K 0.747 0.624 0.631 0.283 0.0
K10 K 0 0.25 0.25 0.71 0.0
O2 O-2 -0.001 0.1416 0.14 1 0.0
O8 O-2 0.0589 0.0563 0.6842 1 0.0
K9 K 0.7606 0.7606 0.7606 0.15 0.0
O5 O-2 0.6232 0.4935 0.748 1 0.0
Al2 Al+3 0.6877 0.4935 0.5927 0.99 0.0
K7 K 0.249 0.1171 0.1193 0.487 0.0
Si1 Si+4 0.0028 0.0933 0.1878 1 0.0
K6 K+1 0.4312 0.4312 0.4312 1 0.0
O6 O-2 0.6398 0.5027 0.6426 1 0.0
